data_7224875
loop_
_publ_author_name
'Russell, Samantha E.'
'Gosset, Cyrille'
'Agache, Xavier'
'Volkringer, Christophe'
'Henry, Natacha'
'Decadt, Roel'
'Van Deun, Rik'
'Visseaux, Marc'
'Loiseau, Thierry'

_publ_section_title
;
 A new series of trivalent lanthanide (Ce, Pr, Nd, Sm, Eu, Gd, Tb, Dy)
 coordination polymers with a 1,2-cyclohexanedicarboxylate ligand:
 synthesis, crystal structure, luminescence and catalytic properties
;
_journal_issue 20
_journal_name_full CrystEngComm
_journal_page_first 3594
_journal_paper_doi 10.1039/C6CE00101G
_journal_volume 18
_journal_year 2016
_chemical_formula_moiety '1(Tb 3+).  1(C8 O4 H10 2-). 1(C1 O2 H1 1-) 1(H2 O)'
_chemical_formula_sum 'C9 H13 O7 Tb'
_chemical_formula_weight 392.1
_chemical_name_systematic ' ?'
_space_group_IT_number 14
_symmetry_cell_setting monoclinic
_symmetry_Int_Tables_number 14
_symmetry_space_group_name_Hall '-P 2ybc'
_symmetry_space_group_name_H-M 'P 1 21/c 1'
_audit_update_record
;
2016-03-25 deposited with the CCDC.
2016-04-06 downloaded from the CCDC.
;
_cell_angle_alpha 90
_cell_angle_beta 99.988(2)
_cell_angle_gamma 90
_cell_formula_units_Z 4
_cell_length_a 11.3797(6)
_cell_length_b 7.7495(4)
_cell_length_c 12.9729(6)
_cell_measurement_reflns_used 9993
_cell_measurement_temperature 293
_cell_measurement_theta_max 33.680
_cell_measurement_theta_min 3.075
_cell_volume 1126.70(10)
_diffrn_ambient_temperature 293
_diffrn_measured_fraction_theta_full 0.98
_diffrn_measured_fraction_theta_max 0.96
_diffrn_measurement_device 'four-circle diffractometer'
_diffrn_measurement_device_type 'Bruker CCD'
_diffrn_radiation_monochromator graphite
_diffrn_radiation_probe x-ray
_diffrn_radiation_source 'X-ray tube'
_diffrn_radiation_type 'Mo K\a'
_diffrn_radiation_wavelength 0.71073
_diffrn_reflns_av_R_equivalents 0.0356
_diffrn_reflns_av_unetI/netI 0.0234
_diffrn_reflns_limit_h_max 17
_diffrn_reflns_limit_h_min -17
_diffrn_reflns_limit_k_max 11
_diffrn_reflns_limit_k_min -11
_diffrn_reflns_limit_l_max 20
_diffrn_reflns_limit_l_min -20
_diffrn_reflns_number 34257
_diffrn_reflns_theta_full 33.54
_diffrn_reflns_theta_max 34.01
_diffrn_reflns_theta_min 1.82
_exptl_absorpt_coefficient_mu 6.298
_exptl_absorpt_correction_T_max 0.8791
_exptl_absorpt_correction_T_min 0.4267
_exptl_absorpt_correction_type multi-scan
_exptl_absorpt_process_details sadabs
_exptl_crystal_colour colorless
_exptl_crystal_density_diffrn 2.3116
_exptl_crystal_description palet
_exptl_crystal_F_000 744
_exptl_crystal_size_max 0.16
_exptl_crystal_size_mid 0.15
_exptl_crystal_size_min 0.02
_refine_diff_density_max 0.69
_refine_diff_density_min -0.51
_refine_ls_extinction_method none
_refine_ls_goodness_of_fit_gt 1.40
_refine_ls_goodness_of_fit_ref 1.30
_refine_ls_hydrogen_treatment constr
_refine_ls_number_constraints 44
_refine_ls_number_parameters 154
_refine_ls_number_reflns 4435
_refine_ls_number_restraints 0
_refine_ls_R_factor_all 0.0297
_refine_ls_R_factor_gt 0.0208
_refine_ls_shift/su_max 0.0100
_refine_ls_shift/su_mean 0.0011
_refine_ls_structure_factor_coef F
_refine_ls_weighting_details w=1/(\s^2^(F)+0.0001F^2^)
_refine_ls_weighting_scheme sigma
_refine_ls_wR_factor_gt 0.0249
_refine_ls_wR_factor_ref 0.0259
_reflns_number_gt 3608
_reflns_number_total 4435
_reflns_threshold_expression I>3\s(I)
_cod_data_source_file c6ce00101g2.cif
_cod_data_source_block I
_cod_depositor_comments
;
The following automatic conversions were performed:

'_diffrn_radiation_probe' value 'X-ray' changed to 'x-ray' according
to
/usr/data/users/saulius/crontab/automatic-downloads/rss-feeds/RSC/lib/dictionaries/cif_core.dic
dictionary named 'cif_core.dic' version 2.4.2 from 2011-04-26.

Automatic conversion script
Id: cif_fix_values 4268 2015-11-12 08:31:59Z antanas 

 Adding full bibliography for 7224870--7224876.cif.
;
_cod_original_sg_symbol_Hall '-P 2ycb'
_cod_original_formula_sum 'C9 H13 O7 Tb1'
_cod_database_code 7224875

loop_
_space_group_symop_id
_space_group_symop_operation_xyz
1 x,y,z
2 -x,y+1/2,-z+1/2
3 -x,-y,-z
4 x,-y+1/2,z+1/2

loop_
_atom_site_label
_atom_site_type_symbol
_atom_site_fract_x
_atom_site_fract_y
_atom_site_fract_z
_atom_site_adp_type
_atom_site_U_iso_or_equiv
_atom_site_site_symmetry_multiplicity
_atom_site_occupancy
_atom_site_calc_flag
Tb Tb 0.021810(9) 0.530497(12) 0.213793(7) Uani 0.01682(3) 4 1 d
O12a O -0.15510(16) 0.47755(20) 0.08654(13) Uani 0.0266(5) 4 1 d
O82a O -0.10159(17) 0.0026(2) -0.15879(15) Uani 0.0296(6) 4 1 d
O11b O -0.10423(13) 0.78231(19) 0.19237(12) Uani 0.0225(4) 4 1 d
O81a O -0.11215(14) 0.27969(19) -0.11477(12) Uani 0.0260(5) 4 1 d
O1w O 0.10018(15) 0.3609(2) 0.08580(12) Uani 0.0299(5) 4 1 d
O11a O -0.09837(14) 0.2309(2) 0.15758(12) Uani 0.0291(5) 4 1 d
C1b C -0.2152(2) 0.8134(3) 0.18776(18) Uani 0.0263(7) 4 1 d
C6a C -0.3403(3) -0.0131(4) -0.1021(2) Uani 0.0428(10) 4 1 d
C7a C -0.2303(2) 0.0766(3) -0.03947(17) Uani 0.0227(6) 4 1 d
C8a C -0.14200(18) 0.1247(3) -0.10970(16) Uani 0.0204(6) 4 1 d
C5a C -0.4196(3) 0.1104(5) -0.1720(2) Uani 0.0549(11) 4 1 d
O12b O -0.25134(17) 0.9507(2) 0.21636(16) Uani 0.0361(6) 4 1 d
C2a C -0.27190(18) 0.2290(3) 0.02204(16) Uani 0.0207(6) 4 1 d
C1a C -0.16944(19) 0.3173(3) 0.09112(16) Uani 0.0200(6) 4 1 d
C4a C -0.4599(2) 0.2562(4) -0.1093(2) Uani 0.0443(10) 4 1 d
C3a C -0.3540(2) 0.3534(3) -0.04660(18) Uani 0.0306(7) 4 1 d
H1b H -0.27211 0.726009 0.160905 Uiso 0.0316 4 1 d
H6aa H -0.315145 -0.103932 -0.143607 Uiso 0.0514 4 1 d
H6ab H -0.385153 -0.067013 -0.054656 Uiso 0.0514 4 1 d
H7a H -0.187067 -0.000694 0.011263 Uiso 0.0273 4 1 d
H5aa H -0.488019 0.049649 -0.208181 Uiso 0.0658 4 1 d
H5ab H -0.376874 0.15655 -0.223435 Uiso 0.0658 4 1 d
H2a H -0.320164 0.179496 0.068224 Uiso 0.0248 4 1 d
H4aa H -0.508333 0.334836 -0.155639 Uiso 0.0531 4 1 d
H4ab H -0.508952 0.211012 -0.06242 Uiso 0.0531 4 1 d
H3aa H -0.382694 0.438915 -0.003489 Uiso 0.0367 4 1 d
H3ab H -0.310442 0.410425 -0.093852 Uiso 0.0367 4 1 d

loop_
_atom_site_aniso_label
_atom_site_aniso_type_symbol
_atom_site_aniso_U_11
_atom_site_aniso_U_22
_atom_site_aniso_U_33
_atom_site_aniso_U_12
_atom_site_aniso_U_13
_atom_site_aniso_U_23
Tb Tb 0.02342(6) 0.01233(5) 0.01567(6) 0.00008(3) 0.00611(4) 0.00001(3)
O12a O 0.0345(9) 0.0198(7) 0.0245(9) -0.0011(6) 0.0023(7) -0.0049(6)
O82a O 0.0439(11) 0.0178(7) 0.0329(10) -0.0068(7) 0.0233(8) -0.0074(7)
O11b O 0.0246(7) 0.0176(7) 0.0250(8) -0.0007(6) 0.0039(6) -0.0012(6)
O81a O 0.0374(9) 0.0159(7) 0.0293(8) -0.0028(6) 0.0187(7) -0.0004(6)
O1w O 0.0451(10) 0.0212(8) 0.0277(8) -0.0001(7) 0.0181(7) -0.0034(7)
O11a O 0.0274(8) 0.0348(9) 0.0237(8) 0.0011(7) 0.0005(7) 0.0108(7)
C1b C 0.0256(11) 0.0224(11) 0.0299(12) -0.0011(9) 0.0018(9) 0.0018(9)
C6a C 0.0456(17) 0.0416(15) 0.0457(17) -0.0234(13) 0.0204(14) -0.0194(13)
C7a C 0.0320(11) 0.0180(9) 0.0201(10) -0.0041(9) 0.0099(9) -0.0007(8)
C8a C 0.0240(10) 0.0203(10) 0.0171(9) -0.0010(8) 0.0042(8) -0.0008(8)
C5a C 0.0394(16) 0.082(2) 0.0405(16) -0.0193(16) -0.0002(13) -0.0229(17)
O12b O 0.0348(10) 0.0314(10) 0.0441(12) 0.0084(7) 0.0121(9) 0.0021(8)
C2a C 0.0228(10) 0.0210(10) 0.0196(10) -0.0008(8) 0.0077(8) -0.0020(8)
C1a C 0.0243(10) 0.0221(10) 0.0149(9) 0.0004(8) 0.0069(8) -0.0015(8)
C4a C 0.0264(13) 0.064(2) 0.0390(16) -0.0036(13) -0.0039(11) 0.0047(14)
C3a C 0.0264(11) 0.0350(13) 0.0298(12) 0.0041(10) 0.0036(9) 0.0045(10)

loop_
_atom_type_symbol
_atom_type_scat_dispersion_real
_atom_type_scat_dispersion_imag
_atom_type_scat_source
C 0.0033 0.0016 'International Tables Vol C tables 4.2.6.8 and 6.1.1.1'
H 0.0000 0.0000 'International Tables Vol C tables 4.2.6.8 and 6.1.1.1'
O 0.0106 0.0060 'International Tables Vol C tables 4.2.6.8 and 6.1.1.1'
Tb -0.1723 4.1537 'International Tables Vol C tables 4.2.6.8 and 6.1.1.1'

loop_
_geom_angle_atom_site_label_1
_geom_angle_atom_site_label_2
_geom_angle_atom_site_label_3
_geom_angle_site_symmetry_1
_geom_angle_site_symmetry_3
_geom_angle
O12a Tb O82a . 4_555 86.18(6)
O12a Tb O11b . 2_545 114.93(5)
O12a Tb O81a . 3_565 97.31(6)
O12a Tb O1w . . 78.45(6)
O12a Tb O11a . 2_555 140.14(6)
O82a Tb O11b 4_555 2_545 77.50(6)
O82a Tb O81a 4_555 3_565 146.64(6)
O82a Tb O1w 4_555 . 139.47(6)
O82a Tb O11a 4_555 2_555 76.44(6)
O11b Tb O81a 2_545 3_565 128.72(5)
O11b Tb O1w 2_545 . 75.60(5)
O11b Tb O11a 2_545 2_555 96.13(5)
O81a Tb O1w 3_565 . 73.14(6)
O81a Tb O11a 3_565 2_555 80.03(6)
O1w Tb O11a . 2_555 136.00(6)
O11b C1b O12b . . 122.2(2)
C7a C6a C5a . . 112.3(2)
C6a C7a C8a . . 111.0(2)
C6a C7a C2a . . 108.94(19)
C8a C7a C2a . . 114.63(18)
O82a C8a O81a . . 124.2(2)
O82a C8a C7a . . 116.97(19)
O81a C8a C7a . . 118.80(19)
O12a C1a O11a . . 118.83(18)
O12a C1a C2a . . 120.99(18)
O11a C1a C2a . . 120.14(19)

loop_
_geom_bond_atom_site_label_1
_geom_bond_atom_site_label_2
_geom_bond_site_symmetry_2
_geom_bond_distance
Tb O12a . 2.4070(16)
Tb O82a 4_555 2.361(2)
Tb O11b 2_545 2.3801(14)
Tb O81a 3_565 2.3084(16)
Tb O1w . 2.4070(17)
Tb O11a 2_555 2.3346(16)
O82a C8a . 1.270(3)
O11b C1b . 1.277(3)
O81a C8a . 1.253(3)
C1b O12b . 1.221(3)
C6a C7a . 1.535(3)
C6a C5a . 1.506(4)
C7a C8a . 1.516(3)
C7a C2a . 1.545(3)
C1a O12a . 1.256(3)
C1a O11a . 1.266(2)
C1a C2a . 1.506(3)
C4a C5a . 1.509(5)
C3a C2a . 1.519(3)
H1b C1b . 0.96
H6aa C6a . 0.96
H6ab C6a . 0.96
H7a C7a . 0.96
H5aa C5a . 0.96
H5ab C5a . 0.96
H2a C2a . 0.96
